data_4111378
loop_
_publ_author_name
'Aaron D. Sadow'
'T. Don Tilley'

_publ_contact_author_address
;
    Department of Chemistry
    University of California, Berkeley
    Berkeley, CA 94720-1460
;
_publ_contact_author_email ' tdtilley@socrates.berkeley.edu '
_publ_contact_author_fax ' 510 642 8940 '
_publ_contact_author_name ' T. D. Tilley'
_publ_contact_author_phone ' 510 642 1871 '
_publ_section_title
;
 Synthesis and Characterization of Scandium Silyl Complexes of the Type
 Cp*2ScSiHRR'. \s-Bond Metathesis Reactions and Catalytic Dehydrogenative
 Silation of Hydrocarbons
;
_journal_name_full 'Journal of the American Chemical Society'
_journal_page_first 643
_journal_page_last 656
_journal_paper_doi 10.1021/ja040141r
_journal_volume 127
_journal_year 2005
_chemical_formula_moiety 'C26 H49 Sc Si3'
_chemical_formula_sum 'C26 H49 Sc Si3'
_chemical_formula_weight 490.89
_chemical_name_common Cp*2ScSiH(SiMe3)2
_space_group_IT_number 2
_symmetry_cell_setting triclinic
_symmetry_Int_Tables_number 2
_symmetry_space_group_name_Hall '-P 1'
_symmetry_space_group_name_H-M 'P -1'
_audit_creation_date 'Fri Jun 11 06:53:12 2004'
_audit_creation_method 'by teXsan'
_cell_angle_alpha 94.074(1)
_cell_angle_beta 105.507(1)
_cell_angle_gamma 103.560(1)
_cell_formula_units_Z 2
_cell_length_a 9.1426(6)
_cell_length_b 10.4602(6)
_cell_length_c 17.096(1)
_cell_measurement_reflns_used 4330
_cell_measurement_temperature 132.2
_cell_measurement_theta_max 45.0
_cell_measurement_theta_min 3.5
_cell_volume 1515.83(16)
_computing_cell_refinement 'Bruker SAINT v5.04'
_computing_data_collection 'Bruker SMART v5.052d'
_computing_data_reduction 'Bruker SAINT v5.04'
_computing_publication_material teXsan
_computing_structure_refinement teXsan
_computing_structure_solution SIR92
_diffrn_ambient_temperature 132.2
_diffrn_measurement_device_type 'SMART CCD'
_diffrn_measurement_method \w-scan
_diffrn_orient_matrix_UB_11 0.00000
_diffrn_orient_matrix_UB_12 0.00000
_diffrn_orient_matrix_UB_13 0.00000
_diffrn_orient_matrix_UB_21 0.00000
_diffrn_orient_matrix_UB_22 0.00000
_diffrn_orient_matrix_UB_23 0.00000
_diffrn_orient_matrix_UB_31 0.00000
_diffrn_orient_matrix_UB_32 0.00000
_diffrn_orient_matrix_UB_33 0.00000
_diffrn_radiation_monochromator graphite
_diffrn_radiation_type MoK\a
_diffrn_radiation_wavelength 0.7107
_diffrn_reflns_av_R_equivalents 0.0362
_diffrn_reflns_limit_h_max 10
_diffrn_reflns_limit_h_min 0
_diffrn_reflns_limit_k_max 11
_diffrn_reflns_limit_k_min -12
_diffrn_reflns_limit_l_max 18
_diffrn_reflns_limit_l_min -20
_diffrn_reflns_number 7647
_diffrn_reflns_theta_max 24.68
_diffrn_source 'X-ray tube'
_diffrn_standards_decay_% 0.00
_diffrn_standards_interval_count 0
_diffrn_standards_number 0
_exptl_absorpt_coefficient_mu 0.371
_exptl_absorpt_correction_T_max 1.00
_exptl_absorpt_correction_T_min 1.00
_exptl_absorpt_correction_type empirical
_exptl_absorpt_process_details 'Blessing, 1995'
_exptl_crystal_colour yellow
_exptl_crystal_density_diffrn 1.075
_exptl_crystal_description blocks
_exptl_crystal_F_000 536.00
_exptl_crystal_size_max 0.300
_exptl_crystal_size_mid 0.200
_exptl_crystal_size_min 0.160
_refine_diff_density_max 0.68
_refine_diff_density_min -0.58
_refine_ls_extinction_coef 0.00000
_refine_ls_extinction_method none
_refine_ls_goodness_of_fit_ref 2.390
_refine_ls_hydrogen_treatment constr
_refine_ls_matrix_type full
_refine_ls_number_parameters 269
_refine_ls_number_reflns 3756
_refine_ls_number_restraints 0
_refine_ls_R_factor_all 0.0819
_refine_ls_R_factor_gt 0.0650
_refine_ls_shift/su_max 0.0000
_refine_ls_shift/su_mean 0.0000
_refine_ls_structure_factor_coef F
_refine_ls_weighting_scheme sigma
_refine_ls_wR_factor_all 0.0959
_refine_ls_wR_factor_gt 0.0900
_refine_ls_wR_factor_ref 0.0900
_reflns_number_gt 3756
_reflns_number_total 4799
_reflns_threshold_expression I>3.00sigma
_cod_data_source_file ja040141r_s1.cif
_cod_data_source_block Cp*2ScSiH(SiMe3)2
_cod_original_cell_volume 1515.9(2)
_cod_database_code 4111378

loop_
_symmetry_equiv_pos_as_xyz
'   +x,   +y,   +z'
'   -x,   -y,   -z'

loop_
_atom_site_aniso_label
_atom_site_aniso_U_11
_atom_site_aniso_U_22
_atom_site_aniso_U_33
_atom_site_aniso_U_12
_atom_site_aniso_U_13
_atom_site_aniso_U_23
Sc(1) 0.0223(4) 0.0280(4) 0.0225(4) 0.0035(3) 0.0077(3) 0.0053(3)
Si(3) 0.0450(7) 0.0304(7) 0.0383(7) 0.0079(5) 0.0143(5) 0.0077(5)
Si(4) 0.0584(8) 0.0363(7) 0.0358(7) 0.0039(6) 0.0181(6) 0.0016(5)
C(1) 0.087(4) 0.051(3) 0.037(3) 0.044(3) 0.031(3) 0.015(2)
C(2) 0.047(3) 0.048(3) 0.029(2) 0.015(2) 0.015(2) -0.003(2)
C(3) 0.023(2) 0.051(3) 0.034(2) 0.012(2) 0.014(2) 0.009(2)
C(4) 0.019(2) 0.057(3) 0.043(2) 0.006(2) 0.011(2) -0.009(2)
C(5) 0.040(2) 0.074(3) 0.021(2) 0.035(2) 0.006(2) 0.003(2)
C(6) 0.076(4) 0.098(4) 0.029(3) 0.071(4) 0.005(2) 0.000(3)
C(7) 0.084(4) 0.043(3) 0.042(3) 0.042(3) 0.035(3) 0.020(2)
C(8) 0.039(2) 0.029(2) 0.035(2) 0.017(2) 0.010(2) 0.001(2)
C(9) 0.043(3) 0.058(3) 0.035(2) 0.008(2) 0.023(2) -0.008(2)
C(10) 0.026(2) 0.119(5) 0.057(3) 0.025(3) 0.007(2) -0.040(3)
C(11) 0.32(1) 0.085(5) 0.106(6) 0.134(7) 0.134(8) 0.061(5)
C(12) 0.097(4) 0.063(4) 0.040(3) -0.004(3) 0.031(3) -0.021(3)
C(13) 0.062(3) 0.073(4) 0.045(3) 0.014(3) 0.033(2) 0.020(3)
C(14) 0.042(3) 0.085(4) 0.090(4) -0.021(3) 0.033(3) -0.028(4)
C(15) 0.057(3) 0.147(6) 0.029(3) 0.057(4) 0.003(2) 0.001(3)
C(16) 0.192(8) 0.184(8) 0.032(3) 0.159(7) -0.010(4) -0.005(4)
C(17) 0.210(9) 0.049(4) 0.135(6) 0.065(5) 0.127(7) 0.055(4)
C(18) 0.060(3) 0.048(3) 0.053(3) 0.016(2) 0.008(2) -0.014(2)
C(19) 0.128(6) 0.067(4) 0.074(4) -0.009(4) 0.081(4) -0.012(3)
C(20) 0.028(3) 0.33(1) 0.199(10) 0.003(5) 0.027(5) -0.19(1)
C(21) 0.081(4) 0.063(4) 0.041(3) 0.007(3) 0.006(3) 0.009(3)
C(22) 0.075(4) 0.107(5) 0.081(4) 0.041(4) 0.043(4) 0.014(4)
C(23) 0.081(4) 0.038(3) 0.052(3) 0.026(3) 0.017(3) 0.014(2)
C(24) 0.069(4) 0.093(5) 0.052(3) -0.006(3) -0.002(3) 0.031(3)

loop_
_atom_site_label
_atom_site_fract_x
_atom_site_fract_y
_atom_site_fract_z
_atom_site_U_iso_or_equiv
_atom_site_thermal_displace_type
_atom_site_occupancy
Sc(1) 0.21557(8) -0.02988(7) 0.25115(4) 0.0194 Uij 1.000
Si(1) 0.0348(2) -0.2974(2) 0.2351(1) 0.0311(5) Uij 0.576
Si(2) -0.0190(3) -0.2530(2) 0.2572(1) 0.026(1) Uij 0.428
Si(3) 0.0033(1) -0.3845(1) 0.35955(7) 0.0339 Uij 1.000
Si(4) -0.1808(2) -0.4095(1) 0.13433(8) 0.0410 Uij 1.000
C(1) 0.4071(7) -0.1659(5) 0.2578(3) 0.0494 Uij 1.000
C(2) 0.3655(5) -0.1344(5) 0.1763(2) 0.0368 Uij 1.000
C(3) 0.4213(4) 0.0038(4) 0.1802(2) 0.0272 Uij 1.000
C(4) 0.4990(4) 0.0580(5) 0.2640(3) 0.0384 Uij 1.000
C(5) 0.4856(5) -0.0461(5) 0.3106(2) 0.0365 Uij 1.000
C(6) 0.0504(7) 0.1124(6) 0.1933(3) 0.0521 Uij 1.000
C(7) 0.1931(6) 0.2011(5) 0.2442(3) 0.0409 Uij 1.000
C(8) 0.2070(5) 0.1782(4) 0.3258(2) 0.0269 Uij 1.000
C(9) 0.0717(5) 0.0813(5) 0.3261(3) 0.0413 Uij 1.000
C(10) -0.0247(5) 0.0435(7) 0.2446(3) 0.0618 Uij 1.000
C(11) 0.397(2) -0.3017(8) 0.2818(5) 0.1164 Uij 1.000
C(12) 0.2886(8) -0.2306(6) 0.0989(3) 0.0666 Uij 1.000
C(13) 0.4219(6) 0.0748(6) 0.1071(3) 0.0542 Uij 1.000
C(14) 0.6064(6) 0.1957(6) 0.2956(4) 0.0744 Uij 1.000
C(15) 0.5591(6) -0.0373(7) 0.4027(3) 0.0692 Uij 1.000
C(16) -0.009(1) 0.1092(10) 0.1014(4) 0.0981 Uij 1.000
C(17) 0.291(1) 0.3141(6) 0.2163(5) 0.0871 Uij 1.000
C(18) 0.3311(6) 0.2554(5) 0.4023(3) 0.0529 Uij 1.000
C(19) 0.0318(9) 0.0397(6) 0.4015(4) 0.0859 Uij 1.000
C(20) -0.1909(7) -0.047(1) 0.2173(7) 0.1048 Uij 1.000
C(21) 0.1699(7) -0.2988(6) 0.4538(3) 0.0659 Uij 1.000
C(22) -0.1820(8) -0.3924(7) 0.3892(4) 0.0761 Uij 1.000
C(23) 0.0177(7) -0.5593(5) 0.3442(3) 0.0581 Uij 1.000
C(24) -0.2069(7) -0.3314(7) 0.0392(3) 0.0747 Uij 1.000
C(25) -0.071(1) -0.543(1) 0.1090(7) 0.063(3) Uij 0.500
C(26) -0.187(1) -0.590(1) 0.1097(7) 0.064(3) Uij 0.500
C(27) -0.357(1) -0.493(1) 0.1517(7) 0.065(3) Uij 0.500
C(28) -0.394(1) -0.421(1) 0.1525(6) 0.055(3) Uij 0.500
C(100) 0.0995 0.1233 0.2668 0.0025 Uij 0.000
C(101) 0.4357 -0.0569 0.2378 0.0025 Uij 0.000
H(1) 0.4250 -0.3059 0.3358 0.1396 Uij 1.000
H(2) 0.2842 -0.3578 0.2570 0.1396 Uij 1.000
H(3) 0.4542 -0.3487 0.2537 0.1396 Uij 1.000
H(4) 0.2589 -0.3193 0.1097 0.0799 Uij 1.000
H(5) 0.1946 -0.2086 0.0680 0.0799 Uij 1.000
H(6) 0.3567 -0.2262 0.0647 0.0799 Uij 1.000
H(7) 0.3166 0.0602 0.0719 0.0650 Uij 1.000
H(8) 0.4836 0.0456 0.0765 0.0650 Uij 1.000
H(9) 0.4639 0.1689 0.1246 0.0650 Uij 1.000
H(10) 0.5803 0.2377 0.3411 0.0892 Uij 1.000
H(11) 0.7148 0.1948 0.3162 0.0892 Uij 1.000
H(12) 0.5992 0.2536 0.2545 0.0892 Uij 1.000
H(13) 0.6064 0.0520 0.4268 0.0831 Uij 1.000
H(14) 0.6400 -0.0847 0.4110 0.0831 Uij 1.000
H(15) 0.4830 -0.0778 0.4275 0.0831 Uij 1.000
H(16) -0.0323 0.1862 0.0867 0.1177 Uij 1.000
H(17) -0.1117 0.0362 0.0814 0.1177 Uij 1.000
H(18) 0.0580 0.0815 0.0745 0.1177 Uij 1.000
H(19) 0.2347 0.3761 0.1987 0.1045 Uij 1.000
H(20) 0.3292 0.2828 0.1741 0.1045 Uij 1.000
H(21) 0.3823 0.3583 0.2626 0.1045 Uij 1.000
H(22) 0.4121 0.3166 0.3870 0.0635 Uij 1.000
H(23) 0.3759 0.1990 0.4354 0.0635 Uij 1.000
H(24) 0.2840 0.3068 0.4319 0.0635 Uij 1.000
H(25) 0.1160 0.0053 0.4355 0.1031 Uij 1.000
H(26) -0.0624 -0.0273 0.3896 0.1031 Uij 1.000
H(27) 0.0267 0.1145 0.4356 0.1031 Uij 1.000
H(28) -0.1989 -0.1201 0.1771 0.1257 Uij 1.000
H(29) -0.2171 -0.0859 0.2633 0.1257 Uij 1.000
H(30) -0.2653 -0.0011 0.1948 0.1257 Uij 1.000
H(31) 0.1590 -0.2108 0.4675 0.0790 Uij 1.000
H(32) 0.2668 -0.2900 0.4421 0.0790 Uij 1.000
H(33) 0.1650 -0.3464 0.4976 0.0790 Uij 1.000
H(34) -0.1892 -0.3046 0.4050 0.0914 Uij 1.000
H(35) -0.2725 -0.4358 0.3450 0.0914 Uij 1.000
H(36) -0.1827 -0.4400 0.4353 0.0914 Uij 1.000
H(37) -0.0604 -0.6101 0.2974 0.0698 Uij 1.000
H(38) 0.0119 -0.6019 0.3913 0.0698 Uij 1.000
H(39) 0.1204 -0.5599 0.3365 0.0698 Uij 1.000
H(40) -0.1120 -0.3178 0.0217 0.0896 Uij 1.000
H(41) -0.2300 -0.2492 0.0458 0.0896 Uij 1.000
H(42) -0.2902 -0.3896 -0.0054 0.0896 Uij 1.000

loop_
_atom_type_symbol
_atom_type_oxidation_number
_atom_type_number_in_cell
_atom_type_scat_dispersion_real
_atom_type_scat_dispersion_imag
_atom_type_scat_source
Sc 0 2 0.252 0.372 'International Tables'
Si 0 6 0.082 0.070 'International Tables'
C 0 52 0.003 0.002 'International Tables'
H 0 98 0.000 0.000 'International Tables'

loop_
_geom_angle_atom_site_label_1
_geom_angle_atom_site_label_2
_geom_angle_atom_site_label_3
_geom_angle
_geom_angle_publ_flag
SI1 SC1 SI2 17.96(5) yes
SI1 SC1 C1 75.1(1) yes
SI1 SC1 C2 82.9(1) yes
SI1 SC1 C3 115.4(1) yes
SI1 SC1 C4 129.6(1) yes
SI1 SC1 C5 102.4(1) yes
SI1 SC1 C6 111.3(2) yes
SI1 SC1 C7 142.8(1) yes
SI1 SC1 C8 131.5(1) yes
SI1 SC1 C9 98.9(1) yes
SI1 SC1 C10 88.8(2) yes
SI1 SC1 C100 116.62(5) yes
SI1 SC1 C101 101.84(5) yes
SI2 SC1 C1 91.1(1) yes
SI2 SC1 C2 100.7(1) yes
SI2 SC1 C3 133.0(1) yes
SI2 SC1 C4 145.2(1) yes
SI2 SC1 C5 114.4(1) yes
SI2 SC1 C6 99.4(2) yes
SI2 SC1 C7 127.2(1) yes
SI2 SC1 C8 113.8(1) yes
SI2 SC1 C9 81.1(1) yes
SI2 SC1 C10 72.7(2) yes
SI2 SC1 C100 99.48(6) yes
SI2 SC1 C101 118.99(6) yes
C1 SC1 C2 33.4(1) yes
C1 SC1 C3 55.0(1) yes
C1 SC1 C4 54.6(2) yes
C1 SC1 C5 33.0(2) yes
C1 SC1 C6 157.3(2) yes
C1 SC1 C7 141.7(2) yes
C1 SC1 C8 136.9(2) yes
C1 SC1 C9 147.0(2) yes
C1 SC1 C10 163.7(2) yes
C2 SC1 C3 33.0(1) yes
C2 SC1 C4 54.9(1) yes
C2 SC1 C5 55.1(1) yes
C2 SC1 C6 124.2(2) yes
C2 SC1 C7 123.7(1) yes
C2 SC1 C8 145.2(1) yes
C2 SC1 C9 178.2(2) yes
C2 SC1 C10 147.5(2) yes
C3 SC1 C4 33.5(1) yes
C3 SC1 C5 55.1(1) yes
C3 SC1 C6 104.3(2) yes
C3 SC1 C7 92.2(1) yes
C3 SC1 C8 113.1(1) yes
C3 SC1 C9 145.2(2) yes
C3 SC1 C10 137.1(2) yes
C4 SC1 C5 32.8(2) yes
C4 SC1 C6 114.7(2) yes
C4 SC1 C7 87.2(2) yes
C4 SC1 C8 92.1(1) yes
C4 SC1 C9 123.5(1) yes
C4 SC1 C10 141.6(2) yes
C5 SC1 C6 146.0(2) yes
C5 SC1 C7 114.1(2) yes
C5 SC1 C8 104.2(1) yes
C5 SC1 C9 124.2(1) yes
C5 SC1 C10 157.0(2) yes
C6 SC1 C7 33.7(2) yes
C6 SC1 C8 55.6(2) yes
C6 SC1 C9 55.3(2) yes
C6 SC1 C10 33.0(2) yes
C7 SC1 C8 33.1(1) yes
C7 SC1 C9 54.7(2) yes
C7 SC1 C10 54.6(2) yes
C8 SC1 C9 33.0(1) yes
C8 SC1 C10 54.7(2) yes
C9 SC1 C10 33.0(2) yes
C100 SC1 C101 141.49(3) yes
SC1 SI1 SI2 78.2(2) yes
SC1 SI1 SI3 117.74(8) yes
SC1 SI1 SI4 128.61(9) yes
SI2 SI1 SI3 70.7(2) yes
SI2 SI1 SI4 92.4(2) yes
SI3 SI1 SI4 105.66(8) yes
SC1 SI2 SI1 83.9(2) yes
SC1 SI2 SI3 124.7(1) yes
SC1 SI2 SI4 122.07(10) yes
SI1 SI2 SI3 88.0(2) yes
SI1 SI2 SI4 66.4(2) yes
SI3 SI2 SI4 103.6(1) yes
SI1 SI3 SI2 21.28(7) yes
SI1 SI3 C21 112.9(2) yes
SI1 SI3 C22 120.5(2) yes
SI1 SI3 C23 104.5(2) yes
SI2 SI3 C21 111.5(2) yes
SI2 SI3 C22 102.5(2) yes
SI2 SI3 C23 123.4(2) yes
C21 SI3 C22 105.5(3) yes
C21 SI3 C23 105.8(3) yes
C22 SI3 C23 106.6(3) yes
SI1 SI4 SI2 21.14(6) yes
SI1 SI4 C24 112.9(2) yes
SI1 SI4 C25 90.8(4) yes
SI1 SI4 C26 112.8(4) yes
SI1 SI4 C27 123.5(4) yes
SI1 SI4 C28 117.9(3) yes
SI2 SI4 C24 113.0(2) yes
SI2 SI4 C25 111.0(4) yes
SI2 SI4 C26 128.0(4) yes
SI2 SI4 C27 108.8(4) yes
SI2 SI4 C28 98.0(3) yes
C24 SI4 C25 100.6(4) yes
C24 SI4 C26 109.8(4) yes
C24 SI4 C27 114.5(4) yes
C24 SI4 C28 99.7(4) yes
C25 SI4 C26 31.6(4) yes
C25 SI4 C27 108.7(6) yes
C25 SI4 C28 134.1(5) yes
C26 SI4 C27 77.5(6) yes
C26 SI4 C28 102.5(5) yes
C27 SI4 C28 25.8(4) yes
SC1 C1 C2 73.0(2) yes
SC1 C1 C5 72.3(2) yes
SC1 C1 C11 128.8(5) yes
C2 C1 C5 107.4(4) yes
C2 C1 C11 126.4(5) yes
C5 C1 C11 125.2(5) yes
SC1 C2 C1 73.6(2) yes
SC1 C2 C3 73.1(2) yes
SC1 C2 C12 123.0(4) yes
C1 C2 C3 108.0(4) yes
C1 C2 C12 126.8(4) yes
C3 C2 C12 125.1(4) yes
SC1 C3 C2 73.9(2) yes
SC1 C3 C4 73.7(2) yes
SC1 C3 C13 126.2(3) yes
C2 C3 C4 107.7(4) yes
C2 C3 C13 124.7(4) yes
C4 C3 C13 126.8(4) yes
SC1 C4 C3 72.9(2) yes
SC1 C4 C5 72.6(2) yes
SC1 C4 C14 130.1(3) yes
C3 C4 C5 107.8(4) yes
C3 C4 C14 126.2(5) yes
C5 C4 C14 124.7(5) yes
SC1 C5 C1 74.7(3) yes
SC1 C5 C4 74.5(2) yes
SC1 C5 C15 122.4(3) yes
C1 C5 C4 109.0(4) yes
C1 C5 C15 124.0(5) yes
C4 C5 C15 126.7(5) yes
SC1 C6 C7 74.9(2) yes
SC1 C6 C10 74.8(3) yes
SC1 C6 C16 120.8(3) yes
C7 C6 C10 107.4(4) yes
C7 C6 C16 123.8(7) yes
C10 C6 C16 128.6(7) yes
SC1 C7 C6 71.5(3) yes
SC1 C7 C8 73.1(2) yes
SC1 C7 C17 129.7(4) yes
C6 C7 C8 107.6(4) yes
C6 C7 C17 124.6(5) yes
C8 C7 C17 126.8(6) yes
SC1 C8 C7 73.8(2) yes
SC1 C8 C9 73.7(2) yes
SC1 C8 C18 125.0(3) yes
C7 C8 C9 108.1(4) yes
C7 C8 C18 127.3(4) yes
C9 C8 C18 124.0(4) yes
SC1 C9 C8 73.3(2) yes
SC1 C9 C10 73.2(3) yes
SC1 C9 C19 124.5(4) yes
C8 C9 C10 107.7(4) yes
C8 C9 C19 125.0(4) yes
C10 C9 C19 126.9(5) yes
SC1 C10 C6 72.2(2) yes
SC1 C10 C9 73.8(3) yes
SC1 C10 C20 124.9(6) yes
C6 C10 C9 109.1(5) yes
C6 C10 C20 125.0(7) yes
C9 C10 C20 125.6(7) yes
SI4 C25 C26 68.9(9) yes
SI4 C26 C25 79.4(9) yes
SI4 C27 C28 94(1) yes
SI4 C28 C27 59(1) yes

loop_
_geom_bond_atom_site_label_1
_geom_bond_atom_site_label_2
_geom_bond_distance
_geom_bond_publ_flag
SC1 SI1 2.849(2) yes
SC1 SI2 2.804(2) yes
SC1 C1 2.488(4) yes
SC1 C2 2.480(4) yes
SC1 C3 2.471(4) yes
SC1 C4 2.481(4) yes
SC1 C5 2.457(4) yes
SC1 C6 2.436(4) yes
SC1 C7 2.481(4) yes
SC1 C8 2.472(4) yes
SC1 C9 2.477(4) yes
SC1 C10 2.470(5) yes
SC1 C100 2.1572(7) yes
SC1 C101 2.1646(7) yes
SI1 SI2 0.883(3) yes
SI1 SI3 2.433(2) yes
SI1 SI4 2.246(2) yes
SI2 SI3 2.298(3) yes
SI2 SI4 2.448(3) yes
SI3 C21 1.888(5) yes
SI3 C22 1.880(6) yes
SI3 C23 1.869(5) yes
SI4 C24 1.855(5) yes
SI4 C25 1.99(1) yes
SI4 C26 1.89(1) yes
SI4 C27 1.75(1) yes
SI4 C28 2.03(1) yes
C1 C2 1.426(6) yes
C1 C5 1.404(7) yes
C1 C11 1.495(8) yes
C2 C3 1.406(6) yes
C2 C12 1.496(6) yes
C3 C4 1.425(6) yes
C3 C13 1.499(6) yes
C4 C5 1.396(7) yes
C4 C14 1.508(7) yes
C5 C15 1.524(6) yes
C6 C7 1.425(8) yes
C6 C10 1.392(8) yes
C6 C16 1.515(7) yes
C7 C8 1.410(6) yes
C7 C17 1.496(7) yes
C8 C9 1.405(6) yes
C8 C18 1.508(6) yes
C9 C10 1.406(7) yes
C9 C19 1.497(7) yes
C10 C20 1.519(9) yes
C25 C26 1.06(1) yes
C27 C28 0.88(1) yes
